data_2231774
loop_
_publ_author_name
'Seo, Pil Ja'
'Choi, Hong Dae'
'Son, Byeng Wha'
'Lee, Uk'

_publ_section_title
;
 5-Cyclopentyl-2-methyl-3-phenylsulfonyl-1-benzofuran
;
_journal_coeditor_code ZL2391
_journal_issue 9
_journal_name_full 'Acta Crystallographica Section E'
_journal_page_first o2223
_journal_paper_doi 10.1107/S160053681103042X
_journal_volume 67
_journal_year 2011
_chemical_formula_iupac 'C20 H20 O3 S'
_chemical_formula_moiety 'C20 H20 O3 S'
_chemical_formula_sum 'C20 H20 O3 S'
_chemical_formula_weight 340.42
_chemical_name_systematic
;
5-Cyclopentyl-2-methyl-3-phenylsulfonyl-1-benzofuran
;
_space_group_IT_number 14
_symmetry_cell_setting monoclinic
_symmetry_space_group_name_Hall '-P 2ybc'
_symmetry_space_group_name_H-M 'P 1 21/c 1'
_atom_sites_solution_hydrogens difmap
_atom_sites_solution_primary direct
_atom_sites_solution_secondary difmap
_cell_angle_alpha 90.00
_cell_angle_beta 92.011(3)
_cell_angle_gamma 90.00
_cell_formula_units_Z 4
_cell_length_a 6.2999(9)
_cell_length_b 15.001(2)
_cell_length_c 17.743(2)
_cell_measurement_reflns_used 3720
_cell_measurement_temperature 173(2)
_cell_measurement_theta_max 25.87
_cell_measurement_theta_min 2.30
_cell_volume 1675.8(4)
_computing_cell_refinement '<i>SAINT</i> (Bruker, 2009)'
_computing_data_collection '<i>APEX2</i> (Bruker, 2009)'
_computing_data_reduction '<i>SAINT</i> (Bruker, 2009)'
_computing_molecular_graphics '<i>ORTEP-3</i> (Farrugia, 1997) and <i>DIAMOND</i> (Brandenburg, 1998)'
_computing_publication_material '<i>SHELXL97</i> (Sheldrick, 2008)'
_computing_structure_refinement '<i>SHELXL97</i> (Sheldrick, 2008)'
_computing_structure_solution '<i>SHELXS97</i> (Sheldrick, 2008)'
_diffrn_ambient_temperature 173(2)
_diffrn_detector_area_resol_mean 10.0
_diffrn_measured_fraction_theta_full 0.991
_diffrn_measured_fraction_theta_max 0.991
_diffrn_measurement_device_type 'Bruker SMART APEXII CCD'
_diffrn_measurement_method '\f and \w'
_diffrn_radiation_monochromator 'graphite multilayer'
_diffrn_radiation_source 'rotating anode'
_diffrn_radiation_type MoK\a
_diffrn_radiation_wavelength 0.71073
_diffrn_reflns_av_R_equivalents 0.0650
_diffrn_reflns_av_sigmaI/netI 0.0548
_diffrn_reflns_limit_h_max 8
_diffrn_reflns_limit_h_min -8
_diffrn_reflns_limit_k_max 19
_diffrn_reflns_limit_k_min -18
_diffrn_reflns_limit_l_max 22
_diffrn_reflns_limit_l_min -22
_diffrn_reflns_number 15497
_diffrn_reflns_theta_full 27.00
_diffrn_reflns_theta_max 27.00
_diffrn_reflns_theta_min 1.78
_diffrn_standards_number 0
_exptl_absorpt_coefficient_mu 0.208
_exptl_absorpt_correction_T_max 0.9829
_exptl_absorpt_correction_T_min 0.9459
_exptl_absorpt_correction_type multi-scan
_exptl_absorpt_process_details '(SADABS; Bruker, 2009)'
_exptl_crystal_colour colourless
_exptl_crystal_density_diffrn 1.349
_exptl_crystal_density_method 'not measured'
_exptl_crystal_description block
_exptl_crystal_F_000 720
_exptl_crystal_size_max 0.27
_exptl_crystal_size_mid 0.10
_exptl_crystal_size_min 0.08
_refine_diff_density_max 0.441
_refine_diff_density_min -0.371
_refine_ls_extinction_method none
_refine_ls_goodness_of_fit_ref 1.036
_refine_ls_hydrogen_treatment constr
_refine_ls_matrix_type full
_refine_ls_number_parameters 218
_refine_ls_number_reflns 3616
_refine_ls_number_restraints 0
_refine_ls_restrained_S_all 1.036
_refine_ls_R_factor_all 0.0659
_refine_ls_R_factor_gt 0.0518
_refine_ls_shift/su_max 0.000
_refine_ls_shift/su_mean 0.000
_refine_ls_structure_factor_coef Fsqd
_refine_ls_weighting_details 'calc w=1/[\s^2^(Fo^2^)+(0.0491P)^2^+0.8019P] where P=(Fo^2^+2Fc^2^)/3'
_refine_ls_weighting_scheme calc
_refine_ls_wR_factor_gt 0.1208
_refine_ls_wR_factor_ref 0.1298
_reflns_number_gt 2869
_reflns_number_total 3616
_reflns_threshold_expression I>2\s(I)
_cod_data_source_file zl2391.cif
_cod_data_source_block I
_cod_original_sg_symbol_H-M 'P 21/c'
_cod_database_code 2231774
_cod_database_fobs_code 2231774

loop_
_symmetry_equiv_pos_as_xyz
'x, y, z'
'-x, y+1/2, -z+1/2'
'-x, -y, -z'
'x, -y-1/2, z-1/2'

loop_
_atom_site_type_symbol
_atom_site_label
_atom_site_fract_x
_atom_site_fract_y
_atom_site_fract_z
_atom_site_U_iso_or_equiv
_atom_site_adp_type
_atom_site_calc_flag
_atom_site_refinement_flags
_atom_site_occupancy
_atom_site_symmetry_multiplicity
S S1 0.49451(8) 0.34441(4) 0.69600(3) 0.03570(17) Uani d . 1 2
O O1 0.2815(2) 0.42140(10) 0.49705(9) 0.0416(4) Uani d . 1 2
O O2 0.7200(2) 0.33502(12) 0.70766(9) 0.0469(4) Uani d . 1 2
O O3 0.3805(3) 0.40440(11) 0.74236(9) 0.0502(4) Uani d . 1 2
C C1 0.4473(3) 0.37248(14) 0.60261(12) 0.0337(5) Uani d . 1 2
C C2 0.5648(3) 0.33976(13) 0.53954(11) 0.0311(4) Uani d . 1 2
C C3 0.7450(3) 0.28710(13) 0.53044(11) 0.0304(4) Uani d . 1 2
H H3 0.8255 0.2661 0.5731 0.036 Uiso calc R 1 2
C C4 0.8043(3) 0.26593(13) 0.45818(11) 0.0312(4) Uani d . 1 2
C C5 0.6835(3) 0.29847(15) 0.39625(12) 0.0391(5) Uani d . 1 2
H H5 0.7246 0.2829 0.3469 0.047 Uiso calc R 1 2
C C6 0.5081(4) 0.35192(16) 0.40378(13) 0.0417(5) Uani d . 1 2
H H6 0.4289 0.3742 0.3613 0.050 Uiso calc R 1 2
C C7 0.4540(3) 0.37123(14) 0.47631(12) 0.0349(5) Uani d . 1 2
C C8 0.2785(3) 0.42026(14) 0.57351(13) 0.0380(5) Uani d . 1 2
C C9 0.9944(3) 0.20828(14) 0.44394(11) 0.0341(5) Uani d . 1 2
H H9 1.0897 0.2426 0.4106 0.041 Uiso calc R 1 2
C C10 1.1282(3) 0.17647(15) 0.51169(13) 0.0399(5) Uani d . 1 2
H H10A 1.0380 0.1504 0.5506 0.048 Uiso calc R 1 2
H H10B 1.2124 0.2260 0.5343 0.048 Uiso calc R 1 2
C C11 1.2724(4) 0.10590(17) 0.47845(15) 0.0503(6) Uani d . 1 2
H H11A 1.3148 0.0610 0.5170 0.060 Uiso calc R 1 2
H H11B 1.4021 0.1336 0.4589 0.060 Uiso calc R 1 2
C C12 1.1391(4) 0.06297(18) 0.41446(14) 0.0551(7) Uani d . 1 2
H H12A 1.2193 0.0619 0.3675 0.066 Uiso calc R 1 2
H H12B 1.1012 0.0010 0.4277 0.066 Uiso calc R 1 2
C C13 0.9395(4) 0.11989(16) 0.40397(13) 0.0463(6) Uani d . 1 2
H H13A 0.8167 0.0908 0.4272 0.056 Uiso calc R 1 2
H H13B 0.9051 0.1299 0.3498 0.056 Uiso calc R 1 2
C C14 0.1001(4) 0.46840(16) 0.60728(15) 0.0508(6) Uani d . 1 2
H H14A 0.1019 0.5309 0.5914 0.076 Uiso calc R 1 2
H H14B 0.1147 0.4652 0.6624 0.076 Uiso calc R 1 2
H H14C -0.0346 0.4410 0.5905 0.076 Uiso calc R 1 2
C C15 0.3793(3) 0.23799(14) 0.70462(11) 0.0306(4) Uani d . 1 2
C C16 0.4923(4) 0.16333(15) 0.68364(12) 0.0397(5) Uani d . 1 2
H H16 0.6306 0.1693 0.6645 0.048 Uiso calc R 1 2
C C17 0.4017(4) 0.08023(16) 0.69086(13) 0.0484(6) Uani d . 1 2
H H17 0.4779 0.0285 0.6769 0.058 Uiso calc R 1 2
C C18 0.2011(4) 0.07225(16) 0.71818(13) 0.0475(6) Uani d . 1 2
H H18 0.1400 0.0148 0.7235 0.057 Uiso calc R 1 2
C C19 0.0885(4) 0.14626(16) 0.73774(13) 0.0438(5) Uani d . 1 2
H H19 -0.0504 0.1399 0.7562 0.053 Uiso calc R 1 2
C C20 0.1760(3) 0.23023(15) 0.73080(12) 0.0378(5) Uani d . 1 2
H H20 0.0977 0.2818 0.7438 0.045 Uiso calc R 1 2

loop_
_atom_site_aniso_label
_atom_site_aniso_U_11
_atom_site_aniso_U_22
_atom_site_aniso_U_33
_atom_site_aniso_U_12
_atom_site_aniso_U_13
_atom_site_aniso_U_23
S1 0.0368(3) 0.0405(3) 0.0297(3) -0.0009(2) -0.0001(2) -0.0102(2)
O1 0.0392(8) 0.0379(9) 0.0475(10) 0.0027(6) -0.0034(7) 0.0097(7)
O2 0.0366(8) 0.0688(12) 0.0350(9) -0.0052(7) -0.0044(6) -0.0048(8)
O3 0.0600(10) 0.0460(10) 0.0449(10) -0.0011(8) 0.0077(8) -0.0213(8)
C1 0.0347(10) 0.0302(10) 0.0361(12) -0.0023(8) 0.0001(9) -0.0050(9)
C2 0.0348(10) 0.0296(10) 0.0288(11) -0.0066(8) -0.0008(8) -0.0004(8)
C3 0.0339(10) 0.0318(11) 0.0253(10) -0.0038(8) -0.0027(8) 0.0015(8)
C4 0.0347(10) 0.0326(11) 0.0262(11) -0.0109(8) 0.0002(8) 0.0023(8)
C5 0.0450(12) 0.0464(13) 0.0260(11) -0.0102(10) 0.0021(9) 0.0043(9)
C6 0.0433(12) 0.0494(14) 0.0318(12) -0.0079(10) -0.0067(9) 0.0155(10)
C7 0.0335(10) 0.0320(11) 0.0390(12) -0.0040(8) -0.0031(9) 0.0077(9)
C8 0.0380(11) 0.0294(11) 0.0465(14) -0.0032(8) -0.0009(9) -0.0003(9)
C9 0.0387(11) 0.0360(11) 0.0280(11) -0.0076(9) 0.0071(9) 0.0003(9)
C10 0.0380(11) 0.0415(13) 0.0402(13) -0.0051(9) -0.0004(9) -0.0068(10)
C11 0.0436(13) 0.0509(15) 0.0569(16) 0.0045(11) 0.0083(11) -0.0020(12)
C12 0.0709(17) 0.0497(15) 0.0459(15) 0.0079(12) 0.0178(13) -0.0066(12)
C13 0.0574(14) 0.0453(14) 0.0360(13) -0.0031(11) -0.0001(11) -0.0090(10)
C14 0.0413(12) 0.0395(13) 0.0715(18) 0.0065(10) 0.0017(12) -0.0011(12)
C15 0.0343(10) 0.0370(11) 0.0201(10) 0.0053(8) -0.0036(8) -0.0044(8)
C16 0.0434(12) 0.0450(13) 0.0310(12) 0.0156(10) 0.0062(9) 0.0021(9)
C17 0.0731(16) 0.0380(13) 0.0345(13) 0.0196(11) 0.0065(11) 0.0013(10)
C18 0.0697(16) 0.0392(13) 0.0332(13) -0.0023(11) -0.0015(11) -0.0002(10)
C19 0.0406(12) 0.0512(14) 0.0393(13) -0.0034(10) -0.0004(10) -0.0015(10)
C20 0.0360(11) 0.0413(12) 0.0361(12) 0.0076(9) 0.0005(9) -0.0070(9)

loop_
_atom_type_symbol
_atom_type_description
_atom_type_scat_dispersion_real
_atom_type_scat_dispersion_imag
_atom_type_scat_source
C C 0.0033 0.0016 'International Tables Vol C Tables 4.2.6.8 and 6.1.1.4'
H H 0.0000 0.0000 'International Tables Vol C Tables 4.2.6.8 and 6.1.1.4'
O O 0.0106 0.0060 'International Tables Vol C Tables 4.2.6.8 and 6.1.1.4'
S S 0.1246 0.1234 'International Tables Vol C Tables 4.2.6.8 and 6.1.1.4'

loop_
_geom_angle_atom_site_label_1
_geom_angle_atom_site_label_2
_geom_angle_atom_site_label_3
_geom_angle
O3 S1 O2 119.56(10)
O3 S1 C1 109.02(10)
O2 S1 C1 107.38(10)
O3 S1 C15 107.67(10)
O2 S1 C15 107.89(10)
C1 S1 C15 104.29(10)
C8 O1 C7 107.31(16)
C8 C1 C2 107.29(19)
C8 C1 S1 126.56(17)
C2 C1 S1 125.71(16)
C7 C2 C3 119.22(19)
C7 C2 C1 104.71(18)
C3 C2 C1 136.06(19)
C4 C3 C2 118.90(19)
C4 C3 H3 120.5
C2 C3 H3 120.5
C3 C4 C5 119.3(2)
C3 C4 C9 121.93(18)
C5 C4 C9 118.78(18)
C6 C5 C4 122.9(2)
C6 C5 H5 118.6
C4 C5 H5 118.6
C7 C6 C5 116.1(2)
C7 C6 H6 121.9
C5 C6 H6 121.9
C6 C7 O1 126.0(2)
C6 C7 C2 123.6(2)
O1 C7 C2 110.42(18)
O1 C8 C1 110.25(19)
O1 C8 C14 115.8(2)
C1 C8 C14 133.9(2)
C4 C9 C10 118.02(17)
C4 C9 C13 113.90(17)
C10 C9 C13 101.75(18)
C4 C9 H9 107.5
C10 C9 H9 107.5
C13 C9 H9 107.5
C9 C10 C11 103.48(18)
C9 C10 H10A 111.1
C11 C10 H10A 111.1
C9 C10 H10B 111.1
C11 C10 H10B 111.1
H10A C10 H10B 109.0
C10 C11 C12 105.06(19)
C10 C11 H11A 110.7
C12 C11 H11A 110.7
C10 C11 H11B 110.7
C12 C11 H11B 110.7
H11A C11 H11B 108.8
C13 C12 C11 106.46(19)
C13 C12 H12A 110.4
C11 C12 H12A 110.4
C13 C12 H12B 110.4
C11 C12 H12B 110.4
H12A C12 H12B 108.6
C12 C13 C9 104.8(2)
C12 C13 H13A 110.8
C9 C13 H13A 110.8
C12 C13 H13B 110.8
C9 C13 H13B 110.8
H13A C13 H13B 108.9
C8 C14 H14A 109.5
C8 C14 H14B 109.5
H14A C14 H14B 109.5
C8 C14 H14C 109.5
H14A C14 H14C 109.5
H14B C14 H14C 109.5
C20 C15 C16 120.9(2)
C20 C15 S1 119.64(16)
C16 C15 S1 119.45(16)
C17 C16 C15 119.2(2)
C17 C16 H16 120.4
C15 C16 H16 120.4
C18 C17 C16 120.0(2)
C18 C17 H17 120.0
C16 C17 H17 120.0
C19 C18 C17 120.6(2)
C19 C18 H18 119.7
C17 C18 H18 119.7
C18 C19 C20 120.3(2)
C18 C19 H19 119.8
C20 C19 H19 119.8
C19 C20 C15 118.9(2)
C19 C20 H20 120.5
C15 C20 H20 120.5

loop_
_geom_bond_atom_site_label_1
_geom_bond_atom_site_label_2
_geom_bond_distance
S1 O3 1.4295(15)
S1 O2 1.4351(16)
S1 C1 1.725(2)
S1 C15 1.763(2)
O1 C8 1.358(3)
O1 C7 1.382(3)
C1 C8 1.368(3)
C1 C2 1.449(3)
C2 C7 1.383(3)
C2 C3 1.397(3)
C3 C4 1.385(3)
C3 H3 0.9500
C4 C5 1.402(3)
C4 C9 1.506(3)
C5 C6 1.376(3)
C5 H5 0.9500
C6 C7 1.374(3)
C6 H6 0.9500
C8 C14 1.481(3)
C9 C10 1.520(3)
C9 C13 1.537(3)
C9 H9 1.0000
C10 C11 1.527(3)
C10 H10A 0.9900
C10 H10B 0.9900
C11 C12 1.530(4)
C11 H11A 0.9900
C11 H11B 0.9900
C12 C13 1.526(3)
C12 H12A 0.9900
C12 H12B 0.9900
C13 H13A 0.9900
C13 H13B 0.9900
C14 H14A 0.9800
C14 H14B 0.9800
C14 H14C 0.9800
C15 C20 1.383(3)
C15 C16 1.385(3)
C16 C17 1.379(3)
C16 H16 0.9500
C17 C18 1.374(4)
C17 H17 0.9500
C18 C19 1.369(3)
C18 H18 0.9500
C19 C20 1.382(3)
C19 H19 0.9500
C20 H20 0.9500

loop_
_geom_hbond_atom_site_label_D
_geom_hbond_atom_site_label_H
_geom_hbond_atom_site_label_A
_geom_hbond_site_symmetry_A
_geom_hbond_distance_DH
_geom_hbond_distance_HA
_geom_hbond_distance_DA
_geom_hbond_angle_DHA
C12 H12A O3 4_665 0.99 2.52 3.493(3) 166.0
C17 H17 O3 2_646 0.95 2.49 3.183(3) 129.4
C10 H10B Cg 1_655 0.99 2.68 3.604(3) 156.2

loop_
_geom_torsion_atom_site_label_1
_geom_torsion_atom_site_label_2
_geom_torsion_atom_site_label_3
_geom_torsion_atom_site_label_4
_geom_torsion
O3 S1 C1 C8 -21.6(2)
O2 S1 C1 C8 -152.50(19)
C15 S1 C1 C8 93.2(2)
O3 S1 C1 C2 167.01(17)
O2 S1 C1 C2 36.1(2)
C15 S1 C1 C2 -78.21(19)
C8 C1 C2 C7 -0.1(2)
S1 C1 C2 C7 172.67(15)
C8 C1 C2 C3 -178.6(2)
S1 C1 C2 C3 -5.8(3)
C7 C2 C3 C4 -1.7(3)
C1 C2 C3 C4 176.6(2)
C2 C3 C4 C5 0.6(3)
C2 C3 C4 C9 -178.99(17)
C3 C4 C5 C6 0.8(3)
C9 C4 C5 C6 -179.64(19)
C4 C5 C6 C7 -0.9(3)
C5 C6 C7 O1 -178.17(19)
C5 C6 C7 C2 -0.3(3)
C8 O1 C7 C6 176.6(2)
C8 O1 C7 C2 -1.5(2)
C3 C2 C7 C6 1.6(3)
C1 C2 C7 C6 -177.2(2)
C3 C2 C7 O1 179.78(16)
C1 C2 C7 O1 1.0(2)
C7 O1 C8 C1 1.4(2)
C7 O1 C8 C14 -178.18(18)
C2 C1 C8 O1 -0.8(2)
S1 C1 C8 O1 -173.51(15)
C2 C1 C8 C14 178.7(2)
S1 C1 C8 C14 6.0(4)
C3 C4 C9 C10 -2.7(3)
C5 C4 C9 C10 177.77(18)
C3 C4 C9 C13 116.6(2)
C5 C4 C9 C13 -63.0(2)
C4 C9 C10 C11 168.43(18)
C13 C9 C10 C11 43.0(2)
C9 C10 C11 C12 -32.8(2)
C10 C11 C12 C13 9.5(3)
C11 C12 C13 C9 17.1(3)
C4 C9 C13 C12 -165.15(18)
C10 C9 C13 C12 -37.1(2)
O3 S1 C15 C20 19.5(2)
O2 S1 C15 C20 149.86(17)
C1 S1 C15 C20 -96.18(18)
O3 S1 C15 C16 -161.71(17)
O2 S1 C15 C16 -31.40(19)
C1 S1 C15 C16 82.56(18)
C20 C15 C16 C17 -1.6(3)
S1 C15 C16 C17 179.70(17)
C15 C16 C17 C18 0.4(3)
C16 C17 C18 C19 0.7(4)
C17 C18 C19 C20 -0.5(4)
C18 C19 C20 C15 -0.7(3)
C16 C15 C20 C19 1.7(3)
S1 C15 C20 C19 -179.54(17)

loop_
_cod_related_entry_id
_cod_related_entry_database
_cod_related_entry_code
1 ChemSpider 30656994
